data_2007600
loop_
_publ_author_name
'Haddad, Amor'
'Boughzala, Habib'
'Jouini, Tahar'

_publ_section_title
;
 Cs~2~V~3~(As~0,635~V~0,365~)~4~O~17~
;
_journal_issue 9
_journal_name_full 'Acta Crystallographica Section C'
_journal_page_first 1202
_journal_page_last 1204
_journal_paper_doi 10.1107/S0108270197007415
_journal_volume 54
_journal_year 1998
_chemical_formula_iupac 'Cs2 V3 (As0.635 V0.365)4 O17'
_chemical_formula_moiety 'Cs2 V4.46 As2.54 O17'
_chemical_formula_structural 'Cs2 (VO)3 ((As0.635 V0.365)2O7)2'
_chemical_formula_sum 'As2.54 Cs2 O17 V4.46'
_chemical_formula_weight 955.31
_chemical_name_systematic
;
 Vanadyl diars\'enovanadate de c\'esium
;
_space_group_IT_number 62
_symmetry_cell_setting orthorhombic
_symmetry_space_group_name_Hall '-P 2ac 2n'
_symmetry_space_group_name_H-M 'P n m a'
_cell_angle_alpha 90.00
_cell_angle_beta 90.00
_cell_angle_gamma 90.00
_cell_formula_units_Z 4
_cell_length_a 18.005(3)
_cell_length_b 7.497(3)
_cell_length_c 11.796(2)
_cell_measurement_reflns_used 25
_cell_measurement_temperature 293(2)
_cell_measurement_theta_max 17
_cell_measurement_theta_min 5
_cell_volume 1592.3(7)
_computing_cell_refinement 'CAD4 EXPRESS'
_computing_data_collection 'CAD4 EXPRESS (Duisenberg 1992; Macicek & Yordanov 1992)'
_computing_data_reduction 'MolEN (Fair, 1990)'
_computing_publication_material SHELXL93
_computing_structure_refinement 'SHELXL93 (Sheldrick, 1993)'
_computing_structure_solution 'SHELXS86 (Sheldrick, 1990)'
_diffrn_ambient_temperature 293(2)
_diffrn_measurement_device CAD4
_diffrn_measurement_method \w/2\q
_diffrn_radiation_monochromator graphite
_diffrn_radiation_source 'fine-focus sealed tube'
_diffrn_radiation_type 'Radiation Mo K\a'
_diffrn_radiation_wavelength 0.71069
_diffrn_reflns_av_R_equivalents 0.0000
_diffrn_reflns_av_sigmaI/netI 0.0484
_diffrn_reflns_limit_h_max 0
_diffrn_reflns_limit_h_min -21
_diffrn_reflns_limit_k_max 0
_diffrn_reflns_limit_k_min -8
_diffrn_reflns_limit_l_max 14
_diffrn_reflns_limit_l_min 0
_diffrn_reflns_number 1512
_diffrn_reflns_theta_max 24.98
_diffrn_reflns_theta_min 2.85
_diffrn_standards_decay_% 0.86
_diffrn_standards_interval_time 120
_diffrn_standards_number 1
_exptl_absorpt_coefficient_mu 12.361
_exptl_absorpt_correction_T_max 0.42
_exptl_absorpt_correction_T_min 0.30
_exptl_absorpt_correction_type
;
empirique via balayage \y (North et al., 1968)
;
_exptl_crystal_colour Vert
_exptl_crystal_density_diffrn 3.985
_exptl_crystal_description b\^atonnet
_exptl_crystal_F_000 1730
_exptl_crystal_size_max 0.2
_exptl_crystal_size_mid 0.07
_exptl_crystal_size_min 0.07
_refine_diff_density_max 1.024
_refine_diff_density_min -1.162
_refine_ls_extinction_coef 0.00035(7)
_refine_ls_extinction_method SHELXL
_refine_ls_goodness_of_fit_all 1.133
_refine_ls_goodness_of_fit_obs 1.183
_refine_ls_hydrogen_treatment none
_refine_ls_matrix_type full
_refine_ls_number_parameters 141
_refine_ls_number_reflns 1512
_refine_ls_number_restraints 2
_refine_ls_restrained_S_all 1.132
_refine_ls_restrained_S_obs 1.182
_refine_ls_R_factor_all 0.0606
_refine_ls_R_factor_obs .0307
_refine_ls_shift/esd_max -0.004
_refine_ls_shift/esd_mean 0.000
_refine_ls_structure_factor_coef Fsqd
_refine_ls_weighting_details 'w = 1/[\s^2^(Fo^2^)+(0.0233P)^2^] where P=(Fo^2^+2Fc^2^)/3'
_refine_ls_weighting_scheme calc
_refine_ls_wR_factor_all 0.0682
_refine_ls_wR_factor_obs .0592
_reflns_number_observed 1079
_reflns_number_total 1512
_reflns_observed_criterion 'F~o~ > 4\s(F~o~)'
_cod_data_source_file du1175.cif
_cod_data_source_block du1175
_cod_depositor_comments
;
The following automatic conversions were performed:

'_refine_ls_weighting_scheme' value 'calc w =
1/[\s^2^(Fo^2^)+(0.0233P)^2^] where P=(Fo^2^+2Fc^2^)/3' was changed
to 'calc'. New tag '_refine_ls_weighting_details' was created. The
value of the new tag was set to 'w = 1/[\s^2^(Fo^2^)+(0.0233P)^2^]
where P=(Fo^2^+2Fc^2^)/3'.

Automatic conversion script
Id: cif_fix_values 3143 2015-03-26 13:38:13Z robertas 
;
_cod_database_code 2007600

loop_
_symmetry_equiv_pos_as_xyz
'x, y, z'
'-x+1/2, y+1/2, z+1/2'
'x, -y+1/2, z'
'x+1/2, y, -z+1/2'
'-x, -y, -z'
'x-1/2, -y-1/2, -z-1/2'
'-x, y-1/2, -z'
'-x-1/2, -y, z-1/2'

loop_
_atom_site_aniso_label
_atom_site_aniso_U_11
_atom_site_aniso_U_22
_atom_site_aniso_U_33
_atom_site_aniso_U_12
_atom_site_aniso_U_13
_atom_site_aniso_U_23
Cs1 .0177(4) .0315(5) .0242(4) .000 -.0016(3) .000
Cs1 .0222(4) .0321(5) .0263(4) .000 -.0056(3) .000
(As,V)1 .0055(5) .0063(5) .0098(5) -.0006(4) -.0015(3) .0002(4)
(As,V)2 .0053(5) .0073(5) .0117(5) .0022(4) -.0002(3) .0002(4)
V1 .0084(9) .0126(10) .0184(10) .000 -.0033(7) .000
V2 .0119(9) .0107(10) .0125(9) .000 .0001(7) .000
V3 .0058(12) .009(3) .0133(12) .001(3) .0001(9) .002(3)
O1 .028(3) .021(3) .016(3) .001(3) -.004(2) .006(3)
O2 .030(5) .011(4) .026(5) .000 -.017 .000
O3 .009(2) .027(3) .029(3) .005(3) .007(2) .013(3)
O4 .011(3) .004(4) .021(4) .000 -.001(3) .000
O5 .021(3) .022(3) .023(3) -.005(3) -.007(2) .003(3)
O6 .023(3) .011(3) .018(3) .000(3) -.004(2) .000(2)
O7 .008(2) .024(3) .026(3) .007(3) .003(2) -.001(3)
O8 .006(2) .016(3) .033(3) -.005(2) -.007(2) -.002(3)
O9 .015(4) .031(5) .018(4) .000 .001(3) .000
O10 .023(4) .018(4) .019(4) .000 -.002(3) .000
O11 .020(4) .041(6) .029(5) .000 .007(4) .000

loop_
_atom_site_label
_atom_site_fract_x
_atom_site_fract_y
_atom_site_fract_z
_atom_site_U_iso_or_equiv
_atom_site_thermal_displace_type
_atom_site_calc_flag
_atom_site_refinement_flags
_atom_site_occupancy
_atom_site_disorder_group
_atom_site_type_symbol
Cs1 .18752(4) .2500 .14914(6) .0245(2) Uani d S 1 . Cs
Cs2 .63754(4) .2500 -.02653(7) .0268(2) Uani d S 1 . Cs
As1 -.02897(4) .45764(12) -.28439(7) .0072(3) Uani d P .62(2) . As
V/As1 -.02897(4) .45764(12) -.28439(7) .0072(3) Uani d P .38(3) . V
As2 .16790(4) .54183(12) -.11880(7) .0081(4) Uani d P .65(2) . As
V/As2 .16790(4) .54183(12) -.11880(7) .0081(4) Uani d P .35(3) . V
V1 -.19262(9) .2500 -.32615(15) .0131(4) Uani d S 1 . V
V2 .09552(9) .7500 -.34613(15) .0117(4) Uani d S 1 . V
V3 -.0025(4) .0362(4) -.0028(7) .0095(10) Uani d P .50 . V
O1 -.0238(3) .5475(8) -.1599(4) .0216(12) Uani d . 1 . O
O2 .1907(4) .7500 -.0692(6) .022(2) Uani d S 1 . O
O3 .1057(2) .4609(8) -.0348(4) .0216(13) Uani d . 1 . O
O4 .0115(4) .2500 -.2821(6) .012(2) Uani d S 1 . O
O5 .0178(3) .5724(8) -.3776(4) .0221(13) Uani d . 1 . O
O6 .1429(3) .5648(7) -.2520(4) .0173(12) Uani d . 1 . O
O7 .2460(2) .4367(7) -.1003(4) .0196(12) Uani d . 1 . O
O8 -.1153(2) .4394(7) -.3260(4) .0185(13) Uani d . 1 . O
O9 .1448(4) .7500 -.4583(6) .021(2) Uani d S 1 . O
O10 .0174(4) .7500 .0188(6) .020(2) Uani d S 1 . O
O11 .7779(4) .2500 -.1997(7) .030(2) Uani d S 1 . O

loop_
_atom_type_symbol
_atom_type_description
_atom_type_scat_dispersion_real
_atom_type_scat_dispersion_imag
_atom_type_scat_source
Cs Cs -0.3680 2.1192 'International Tables Vol C Tables 4.2.6.8 and 6.1.1.4'
As As 0.0499 2.0058 'International Tables Vol C Tables 4.2.6.8 and 6.1.1.4'
V V 0.3005 0.5294 'International Tables Vol C Tables 4.2.6.8 and 6.1.1.4'
O O 0.0106 0.0060 'International Tables Vol C Tables 4.2.6.8 and 6.1.1.4'

loop_
_geom_angle_atom_site_label_1
_geom_angle_atom_site_label_2
_geom_angle_atom_site_label_3
_geom_angle_site_symmetry_1
_geom_angle_site_symmetry_3
_geom_angle
_geom_angle_publ_flag
O1 (As,V)1 O5 . . 111.2(3) y
O1 (As,V)1 O8 . . 111.2(2) y
O5 (As,V)1 O8 . . 109.4(2) y
O1 (As,V)1 O4 . . 109.8(3) y
O5 (As,V)1 O4 . . 105.7(3) y
O8 (As,V)1 O4 . . 109.4(3) y
O1 (As,V)1 (As,V)1 . 3 114.6(2) n
O5 (As,V)1 (As,V)1 . 3 121.9(2) n
O8 (As,V)1 (As,V)1 . 3 85.2(2) n
O4 (As,V)1 (As,V)1 . 3 25.1(2) n
O3 (As,V)2 O7 . . 109.6(3) y
O3 (As,V)2 O6 . . 115.9(3) y
O7 (As,V)2 O6 . . 114.5(2) y
O3 (As,V)2 O2 . . 107.3(3) y
O7 (As,V)2 O2 . . 100.9(3) y
O6 (As,V)2 O2 . . 107.2(3) y
O11 V1 O7 1_455 6_565 103.0(2) y
O11 V1 O7 1_455 4_454 103.0(2) y
O7 V1 O7 6_565 4_454 89.8(3) y
O11 V1 O8 1_455 . 103.5(2) y
O7 V1 O8 6_565 . 153.5(2) y
O7 V1 O8 4_454 . 83.5(2) y
O11 V1 O8 1_455 3 103.5(2) y
O7 V1 O8 6_565 3 83.5(2) y
O7 V1 O8 4_454 3 153.5(2) y
O8 V1 O8 . 3 91.1(3) y
O9 V2 O5 . . 103.8(2) y
O9 V2 O5 . 3_565 103.9(2) y
O5 V2 O5 . 3_565 85.2(3) y
O9 V2 O6 . 3_565 103.1(2) y
O5 V2 O6 . 3_565 153.0(2) y
O5 V2 O6 3_565 3_565 86.4(2) y
O9 V2 O6 . . 103.1(2) y
O5 V2 O6 . . 86.4(2) y
O5 V2 O6 3_565 . 153.0(2) y
O6 V2 O6 3_565 . 89.5(3) y
V3 V3 O10 5 5_565 179.7(13) n
V3 V3 O1 5 7 83.5(16) n
O10 V3 O1 5_565 7 96.3(4) y
V3 V3 O3 5 3 82.7(15) n
O10 V3 O3 5_565 3 97.4(4) y
O1 V3 O3 7 3 87.1(4) y
V3 V3 O3 5 7 81.3(15) n
O10 V3 O3 5_565 7 98.6(4) y
O1 V3 O3 7 7 91.1(4) y
O3 V3 O3 3 7 164.0(2) y
V3 V3 O1 5 3 80.5(16) n
O10 V3 O1 5_565 3 99.8(4) y
O1 V3 O1 7 3 164.0(2) y
O3 V3 O1 3 3 90.9(4) y
O3 V3 O1 7 3 86.5(4) y
V3 V3 O10 5 1_545 0.2(13) n
O10 V3 O10 5_565 1_545 179.9(4) y
O1 V3 O10 7 1_545 83.7(3) y
O3 V3 O10 3 1_545 82.6(3) y
O3 V3 O10 7 1_545 81.3(3) y
O1 V3 O10 3 1_545 80.3(3) y
(As,V)1 O1 V3 . 7_565 151.2(4) n
(As,V)1 O1 V3 . 3 136.3(3) n
V3 O1 V3 7_565 3 16.0(2) n
(As,V)2 O2 (As,V)2 3_565 . 130.8(4) n
(As,V)2 O3 V3 . 3 142.5(4) n
(As,V)2 O3 V3 . 7_565 132.7(4) n
V3 O3 V3 3 7_565 16.0(2) n
(As,V)1 O4 (As,V)1 . 3 129.8(4) n
(As,V)1 O5 V2 . . 126.7(3) n
(As,V)2 O6 V2 . . 136.9(3) n
(As,V)2 O7 V1 . 6_665 139.9(3) n
(As,V)1 O8 V1 . . 136.5(3) n
V3 O10 V3 5_565 7_565 156.9(7) n
V3 O10 V3 5_565 1_565 0.1(4) n
V3 O10 V3 7_565 1_565 156.8(4) n
V3 O10 V3 5_565 3 156.8(4) n
V3 O10 V3 7_565 3 0.1(4) n
V3 O10 V3 1_565 3 156.8(6) n

loop_
_geom_bond_atom_site_label_1
_geom_bond_atom_site_label_2
_geom_bond_site_symmetry_2
_geom_bond_distance
_geom_bond_publ_flag
Cs1 O3 . 3.062(5) y
Cs1 O3 3 3.062(5) y
Cs1 O9 2_545 3.275(7) y
Cs1 O1 5_565 3.318(5) y
Cs1 O1 7 3.318(5) y
Cs1 O8 5_565 3.386(5) y
Cs1 O8 7 3.386(5) y
Cs1 O7 3 3.425(5) y
Cs1 O7 . 3.425(5) y
Cs1 O6 8_666 3.551(5) y
Cs1 O6 2_545 3.551(5) y
Cs1 (As,V)2 . 3.8602(12) n
Cs2 O4 6_665 3.201(7) y
Cs2 O11 . 3.250(7) y
Cs2 O2 5_665 3.293(7) y
Cs2 O8 8_666 3.344(5) y
Cs2 O8 2_545 3.344(5) y
Cs2 O5 4_554 3.431(5) y
Cs2 O5 6_665 3.431(5) y
Cs2 O7 7_655 3.486(5) y
Cs2 O7 5_665 3.486(5) y
Cs2 O6 4_554 3.522(5) y
Cs2 O6 6_665 3.522(5) y
Cs2 O5 8_666 3.561(5) y
(As,V)1 O1 . 1.619(5) y
(As,V)1 O5 . 1.630(5) y
(As,V)1 O8 . 1.635(4) y
(As,V)1 O4 . 1.719(3) y
(As,V)1 (As,V)1 3 3.113(2) n
(As,V)1 Cs1 5_565 3.9368(12) n
(As,V)1 Cs2 6_565 4.0480(11) n
(As,V)1 Cs2 2_554 4.0968(12) n
(As,V)2 O3 . 1.613(5) y
(As,V)2 O7 . 1.627(5) y
(As,V)2 O6 . 1.644(5) y
(As,V)2 O2 . 1.716(3) y
(As,V)2 Cs1 2_554 4.0872(11) n
(As,V)2 Cs2 5_665 4.2006(12) n
V1 O11 1_455 1.583(8) y
V1 O7 6_565 1.983(5) y
V1 O7 4_454 1.983(5) y
V1 O8 . 1.989(5) y
V1 O8 3 1.989(5) y
V1 Cs1 5_565 4.292(2) n
V1 Cs1 5 4.292(2) n
V1 Cs1 6_565 4.379(2) n
V2 O9 . 1.593(7) y
V2 O5 . 1.967(5) y
V2 O5 3_565 1.967(5) y
V2 O6 3_565 1.972(5) y
V2 O6 . 1.972(5) y
V2 Cs1 2_554 3.907(2) n
V2 Cs2 6_575 4.109(2) n
V2 Cs2 6_565 4.109(2) n
V3 V3 5 .554(6) n
V3 O10 5_565 1.636(3) y
V3 O1 7 1.979(9) y
V3 O3 3 1.985(9) y
V3 O3 7 1.992(8) y
V3 O1 3 1.993(9) y
V3 O10 1_545 2.190(3) y
V3 Cs1 5 4.322(7) n
O1 V3 7_565 1.979(9) n
O1 V3 3 1.993(9) n
O1 Cs1 5_565 3.318(5) n
O2 (As,V)2 3_565 1.716(3) n
O2 Cs2 5_665 3.293(7) n
O3 V3 3 1.985(9) n
O3 V3 7_565 1.992(8) n
O4 (As,V)1 3 1.719(3) n
O4 Cs2 6_565 3.201(7) n
O5 Cs2 6_565 3.431(5) n
O5 Cs2 2_554 3.561(5) n
O6 Cs2 6_565 3.522(5) n
O6 Cs1 2_554 3.551(5) n
O7 V1 6_665 1.983(5) n
O7 Cs2 5_665 3.486(5) n
O8 Cs2 2_554 3.344(5) n
O8 Cs1 5_565 3.386(5) n
O9 Cs1 2_554 3.275(7) n
O9 Cs2 6_575 3.755(2) n
O9 Cs2 6_565 3.755(2) n
O10 V3 5_565 1.636(3) n
O10 V3 7_565 1.636(3) n
O10 V3 1_565 2.190(3) n
O10 V3 3 2.190(3) n
O11 V1 1_655 1.583(8) n
